data_1505820
loop_
_publ_author_name
'Munegumi, Takeshi'
'Azumaya, Isao'
'Kato, Takako'
'Masu, Hyuma'
'Saito, Shinichi'

_publ_section_title
;
 [3+2] cross-coupling reactions of aziridines with isocyanates catalyzed
 by nickel(II) iodide.
;
_journal_issue 3
_journal_name_full 'Organic letters'
_journal_page_first 379
_journal_page_last 382
_journal_paper_doi 10.1021/ol052417l
_journal_volume 8
_journal_year 2006
_chemical_formula_sum 'C16 H16 N2 O'
_chemical_formula_weight 252.31
_chemical_name_systematic
; 
 ? 
;
_space_group_IT_number 14
_symmetry_cell_setting monoclinic
_symmetry_space_group_name_Hall '-P 2yn'
_symmetry_space_group_name_H-M 'P 1 21/n 1'
_atom_sites_solution_hydrogens geom
_atom_sites_solution_primary direct
_atom_sites_solution_secondary difmap
_audit_creation_method SHELXL-97
_cell_angle_alpha 90.00
_cell_angle_beta 90.072(3)
_cell_angle_gamma 90.00
_cell_formula_units_Z 4
_cell_length_a 8.0158(16)
_cell_length_b 6.5155(13)
_cell_length_c 26.090(5)
_cell_measurement_reflns_used 2214
_cell_measurement_temperature 300
_cell_measurement_theta_max 23.70
_cell_measurement_theta_min 2.66
_cell_volume 1362.6(5)
_computing_cell_refinement 'Bruker SMART'
_computing_data_collection 'Bruker SMART'
_computing_data_reduction 'Bruker SAINT'
_computing_molecular_graphics 'Bruker SHELXTL'
_computing_publication_material 'Bruker SHELXTL'
_computing_structure_refinement 'SHELXL-97 (Sheldrick, 1997)'
_computing_structure_solution 'SHELXS-97 (Sheldrick, 1990)'
_diffrn_ambient_temperature 300
_diffrn_measured_fraction_theta_full 0.772
_diffrn_measured_fraction_theta_max 0.814
_diffrn_measurement_device_type 'Bruker Smart1000 CCD'
_diffrn_measurement_method 'phi and omega scans'
_diffrn_radiation_monochromator graphite
_diffrn_radiation_source 'fine-focus sealed tube'
_diffrn_radiation_type MoK\a
_diffrn_radiation_wavelength 0.71073
_diffrn_reflns_av_R_equivalents 0.0384
_diffrn_reflns_av_sigmaI/netI 0.0807
_diffrn_reflns_limit_h_max 10
_diffrn_reflns_limit_h_min -10
_diffrn_reflns_limit_k_max 8
_diffrn_reflns_limit_k_min -8
_diffrn_reflns_limit_l_max 33
_diffrn_reflns_limit_l_min -18
_diffrn_reflns_number 5828
_diffrn_reflns_theta_full 25.00
_diffrn_reflns_theta_max 25
_diffrn_reflns_theta_min 2.66
_exptl_absorpt_coefficient_mu 0.078
_exptl_absorpt_correction_T_max 0.9770
_exptl_absorpt_correction_T_min 0.9770
_exptl_absorpt_correction_type empirical
_exptl_absorpt_process_details 'SADABS Sheldrick 1996'
_exptl_crystal_colour colourless
_exptl_crystal_density_diffrn 1.230
_exptl_crystal_density_method 'not measured'
_exptl_crystal_description prismatic
_exptl_crystal_F_000 536
_exptl_crystal_size_max 0.30
_exptl_crystal_size_mid 0.30
_exptl_crystal_size_min 0.30
_refine_diff_density_max 0.106
_refine_diff_density_min -0.138
_refine_diff_density_rms 0.027
_refine_ls_extinction_method none
_refine_ls_goodness_of_fit_ref 0.712
_refine_ls_hydrogen_treatment constr
_refine_ls_matrix_type full
_refine_ls_number_parameters 172
_refine_ls_number_reflns 2569
_refine_ls_number_restraints 0
_refine_ls_restrained_S_all 0.712
_refine_ls_R_factor_all 0.0876
_refine_ls_R_factor_gt 0.0394
_refine_ls_shift/su_max 0.000
_refine_ls_shift/su_mean 0.000
_refine_ls_structure_factor_coef Fsqd
_refine_ls_weighting_details 'calc w=1/[\s^2^(Fo^2^)+(0.0350P)^2^+0.0000P] where P=(Fo^2^+2Fc^2^)/3'
_refine_ls_weighting_scheme calc
_refine_ls_wR_factor_gt 0.0825
_refine_ls_wR_factor_ref 0.0895
_reflns_number_gt 1126
_reflns_number_total 2569
_reflns_threshold_expression >2sigma(I)
_cod_data_source_file ol052417lsi20060109_082831.cif
_cod_data_source_block 4064iaz(compound_3aa)
_cod_depositor_comments
;
The following automatic conversions were performed:

'_symmetry_cell_setting' value 'Monoclinic' changed to 'monoclinic'
according to /home/saulius/struct/CIF-dictionaries/cif_core.dic
dictionary named 'cif_core.dic' version 2.4.1 from 2010-06-29.

Automatic conversion script
Id: cif_fix_values 1715 2011-07-08 13:25:40Z adriana 
;
_cod_original_sg_symbol_H-M P2(1)/n
_cod_database_code 1505820

loop_
_symmetry_equiv_pos_as_xyz
'x, y, z'
'-x+1/2, y+1/2, -z+1/2'
'-x, -y, -z'
'x-1/2, -y-1/2, z-1/2'

loop_
_atom_site_label
_atom_site_type_symbol
_atom_site_fract_x
_atom_site_fract_y
_atom_site_fract_z
_atom_site_U_iso_or_equiv
_atom_site_adp_type
_atom_site_occupancy
_atom_site_symmetry_multiplicity
_atom_site_calc_flag
_atom_site_refinement_flags
O1 O 0.94596(14) -0.13261(14) 0.21105(4) 0.0516(3) Uani 1 1 d .
N2 N 1.03544(16) 0.20781(17) 0.20695(5) 0.0474(3) Uani 1 1 d .
C11 C 1.0668(2) 0.2019(2) 0.36300(6) 0.0445(4) Uani 1 1 d .
C1 C 1.00959(18) 0.0412(2) 0.23139(6) 0.0406(4) Uani 1 1 d .
C4 C 1.01220(19) 0.21740(19) 0.15329(6) 0.0422(4) Uani 1 1 d .
C7 C 0.9847(3) 0.2680(2) 0.04768(7) 0.0679(5) Uani 1 1 d .
H7 H 0.9762 0.2852 0.0124 0.081 Uiso 1 1 calc R
N1 N 1.03544(18) 0.01516(17) 0.28200(5) 0.0531(4) Uani 1 1 d .
C5 C 0.9151(2) 0.3712(2) 0.13253(6) 0.0557(4) Uani 1 1 d .
H5 H 0.8591 0.4610 0.1542 0.067 Uiso 1 1 calc R
C9 C 1.0968(2) 0.0898(2) 0.11972(6) 0.0561(4) Uani 1 1 d .
H9 H 1.1641 -0.0147 0.1325 0.067 Uiso 1 1 calc R
C2 C 0.9190(2) -0.2780(2) 0.25191(6) 0.0579(5) Uani 1 1 d .
H2A H 0.9591 -0.4130 0.2423 0.069 Uiso 1 1 calc R
H2B H 0.8013 -0.2876 0.2602 0.069 Uiso 1 1 calc R
C3 C 1.0164(2) -0.1955(2) 0.29681(6) 0.0536(4) Uani 1 1 d .
H3A H 0.9546 -0.2085 0.3286 0.064 Uiso 1 1 calc R
H3B H 1.1235 -0.2635 0.3003 0.064 Uiso 1 1 calc R
C10 C 1.1421(2) 0.1524(3) 0.31183(6) 0.0617(5) Uani 1 1 d .
H10A H 1.1593 0.2786 0.2928 0.074 Uiso 1 1 calc R
H10B H 1.2500 0.0882 0.3169 0.074 Uiso 1 1 calc R
C6 C 0.8996(3) 0.3941(3) 0.08045(7) 0.0688(6) Uani 1 1 d .
H6 H 0.8306 0.4962 0.0673 0.083 Uiso 1 1 calc R
C12 C 1.1410(2) 0.1361(3) 0.40727(6) 0.0593(5) Uani 1 1 d .
H12 H 1.2369 0.0560 0.4058 0.071 Uiso 1 1 calc R
C16 C 0.9251(2) 0.3195(2) 0.36657(9) 0.0706(6) Uani 1 1 d .
H16 H 0.8734 0.3657 0.3368 0.085 Uiso 1 1 calc R
C8 C 1.0821(2) 0.1165(3) 0.06780(6) 0.0649(5) Uani 1 1 d .
H8 H 1.1399 0.0295 0.0458 0.078 Uiso 1 1 calc R
C13 C 1.0736(3) 0.1886(4) 0.45421(8) 0.0936(8) Uani 1 1 d .
H13 H 1.1244 0.1440 0.4843 0.112 Uiso 1 1 calc R
C14 C 0.9345(4) 0.3041(4) 0.45655(11) 0.1082(9) Uani 1 1 d .
H14 H 0.8900 0.3392 0.4883 0.130 Uiso 1 1 calc R
C15 C 0.8591(3) 0.3695(3) 0.41303(12) 0.1029(8) Uani 1 1 d .
H15 H 0.7626 0.4483 0.4148 0.123 Uiso 1 1 calc R

loop_
_atom_site_aniso_label
_atom_site_aniso_U_11
_atom_site_aniso_U_22
_atom_site_aniso_U_33
_atom_site_aniso_U_23
_atom_site_aniso_U_13
_atom_site_aniso_U_12
O1 0.0608(7) 0.0446(5) 0.0493(7) -0.0038(5) -0.0044(6) -0.0093(5)
N2 0.0563(8) 0.0436(7) 0.0422(8) -0.0011(6) 0.0008(7) -0.0016(6)
C11 0.0476(9) 0.0417(8) 0.0440(9) -0.0003(7) -0.0038(8) -0.0113(7)
C1 0.0367(8) 0.0408(8) 0.0443(9) -0.0065(7) 0.0002(7) -0.0010(7)
C4 0.0422(9) 0.0406(8) 0.0439(9) -0.0015(7) -0.0028(8) -0.0023(7)
C7 0.0950(15) 0.0644(11) 0.0442(10) 0.0062(9) -0.0077(11) -0.0065(11)
N1 0.0710(10) 0.0483(7) 0.0400(8) -0.0002(6) -0.0053(7) -0.0179(7)
C5 0.0590(10) 0.0523(9) 0.0558(11) -0.0052(8) -0.0023(9) 0.0117(8)
C9 0.0587(10) 0.0575(10) 0.0521(11) -0.0022(8) -0.0006(9) 0.0137(9)
C2 0.0671(12) 0.0472(9) 0.0594(11) 0.0004(8) 0.0042(10) -0.0098(8)
C3 0.0589(10) 0.0505(9) 0.0513(10) 0.0032(8) 0.0040(9) -0.0033(8)
C10 0.0706(12) 0.0689(10) 0.0456(10) -0.0018(8) -0.0010(10) -0.0283(9)
C6 0.0843(14) 0.0606(11) 0.0615(12) 0.0084(9) -0.0189(11) 0.0120(10)
C12 0.0561(10) 0.0748(11) 0.0470(11) 0.0078(9) -0.0048(9) -0.0015(9)
C16 0.0605(12) 0.0549(10) 0.0965(16) 0.0091(10) -0.0081(12) -0.0011(9)
C8 0.0755(13) 0.0693(11) 0.0499(11) -0.0091(9) 0.0096(10) 0.0047(10)
C13 0.0957(18) 0.142(2) 0.0431(12) 0.0008(12) -0.0065(13) -0.0436(17)
C14 0.101(2) 0.130(2) 0.094(2) -0.0601(17) 0.0374(17) -0.0481(18)
C15 0.0762(15) 0.0707(13) 0.162(3) -0.0380(17) 0.0377(19) -0.0020(12)

loop_
_atom_type_symbol
_atom_type_description
_atom_type_scat_dispersion_real
_atom_type_scat_dispersion_imag
_atom_type_scat_source
C C 0.0033 0.0016 'International Tables Vol C Tables 4.2.6.8 and 6.1.1.4'
H H 0.0000 0.0000 'International Tables Vol C Tables 4.2.6.8 and 6.1.1.4'
N N 0.0061 0.0033 'International Tables Vol C Tables 4.2.6.8 and 6.1.1.4'
O O 0.0106 0.0060 'International Tables Vol C Tables 4.2.6.8 and 6.1.1.4'

loop_
_geom_angle_atom_site_label_1
_geom_angle_atom_site_label_2
_geom_angle_atom_site_label_3
_geom_angle
C1 O1 C2 108.49(11)
C1 N2 C4 120.74(12)
C12 C11 C16 118.45(17)
C12 C11 C10 120.61(16)
C16 C11 C10 120.90(16)
N2 C1 N1 124.88(13)
N2 C1 O1 125.35(13)
N1 C1 O1 109.72(13)
C5 C4 C9 117.65(14)
C5 C4 N2 119.66(13)
C9 C4 N2 122.37(13)
C8 C7 C6 118.68(16)
C8 C7 H7 120.7
C6 C7 H7 120.7
C1 N1 C3 111.61(12)
C1 N1 C10 122.30(13)
C3 N1 C10 120.31(12)
C6 C5 C4 121.23(16)
C6 C5 H5 119.4
C4 C5 H5 119.4
C8 C9 C4 120.46(15)
C8 C9 H9 119.8
C4 C9 H9 119.8
O1 C2 C3 105.20(11)
O1 C2 H2A 110.7
C3 C2 H2A 110.7
O1 C2 H2B 110.7
C3 C2 H2B 110.7
H2A C2 H2B 108.8
N1 C3 C2 100.79(11)
N1 C3 H3A 111.6
C2 C3 H3A 111.6
N1 C3 H3B 111.6
C2 C3 H3B 111.6
H3A C3 H3B 109.4
N1 C10 C11 111.71(14)
N1 C10 H10A 109.3
C11 C10 H10A 109.3
N1 C10 H10B 109.3
C11 C10 H10B 109.3
H10A C10 H10B 107.9
C7 C6 C5 120.55(17)
C7 C6 H6 119.7
C5 C6 H6 119.7
C11 C12 C13 120.04(18)
C11 C12 H12 120.0
C13 C12 H12 120.0
C15 C16 C11 121.05(19)
C15 C16 H16 119.5
C11 C16 H16 119.5
C7 C8 C9 121.40(17)
C7 C8 H8 119.3
C9 C8 H8 119.3
C14 C13 C12 120.2(2)
C14 C13 H13 119.9
C12 C13 H13 119.9
C13 C14 C15 120.4(3)
C13 C14 H14 119.8
C15 C14 H14 119.8
C14 C15 C16 119.8(2)
C14 C15 H15 120.1
C16 C15 H15 120.1

loop_
_geom_bond_atom_site_label_1
_geom_bond_atom_site_label_2
_geom_bond_distance
O1 C1 1.3502(15)
O1 C2 1.4427(17)
N2 C1 1.2763(17)
N2 C4 1.4134(19)
C11 C12 1.3675(19)
C11 C16 1.373(2)
C11 C10 1.501(2)
C1 N1 1.3469(19)
C4 C5 1.3791(18)
C4 C9 1.386(2)
C7 C8 1.363(2)
C7 C6 1.369(3)
C7 H7 0.9300
N1 C3 1.4342(17)
N1 C10 1.4608(17)
C5 C6 1.372(2)
C5 H5 0.9300
C9 C8 1.371(2)
C9 H9 0.9300
C2 C3 1.506(2)
C2 H2A 0.9700
C2 H2B 0.9700
C3 H3A 0.9700
C3 H3B 0.9700
C10 H10A 0.9700
C10 H10B 0.9700
C6 H6 0.9300
C12 C13 1.382(3)
C12 H12 0.9300
C16 C15 1.363(3)
C16 H16 0.9300
C8 H8 0.9300
C13 C14 1.346(3)
C13 H13 0.9300
C14 C15 1.354(3)
C14 H14 0.9300
C15 H15 0.9300

loop_
_cod_related_entry_id
_cod_related_entry_database
_cod_related_entry_code
1 ChemSpider 21199906
